data_2202274
loop_
_publ_author_name
'Napolitano, H. B.'
'Silva, M.'
'Ellena, J.'
'Rocha, W. C.'
'Vieira, P. C.'
'Thiemann, O. H.'
'Oliva, G.'

_publ_section_title
;
 Redetermination and comparative structural study of isopimpinellin: a
 new inhibitor against the Leishmania APRT enzyme
;
_journal_issue 10
_journal_name_full 'Acta Crystallographica Section E'
_journal_page_first o1506
_journal_page_last o1508
_journal_paper_doi 10.1107/S1600536803019925
_journal_volume 59
_journal_year 2003
_chemical_formula_moiety 'C13 H10 O5'
_chemical_formula_sum 'C13 H10 O5'
_chemical_formula_weight 246.21
_space_group_IT_number 14
_symmetry_cell_setting monoclinic
_symmetry_space_group_name_Hall '-P 2ybc'
_symmetry_space_group_name_H-M 'P 1 21/c 1'
_audit_creation_method 'WinGX routine CIF_UPDATE'
_cell_angle_alpha 90
_cell_angle_beta 117.2180(10)
_cell_angle_gamma 90
_cell_formula_units_Z 4
_cell_length_a 16.9357(5)
_cell_length_b 4.36690(10)
_cell_length_c 16.2558(4)
_cell_measurement_reflns_used 2772
_cell_measurement_temperature 120(2)
_cell_measurement_theta_max 27.485
_cell_measurement_theta_min 0.998
_cell_volume 1069.10(5)
_computing_cell_refinement 'HKL Scalepack (Otwinowski & Minor, 1997)'
_computing_data_collection 'COLLECT (Nonius, 1998)'
_computing_data_reduction 'HKL Denzo (Otwinowski & Minor, 1997) and Scalepack'
_computing_molecular_graphics 'Ortep-3 for Windows (Farrugia, 1997) and PLATON (Spek, 2002)'
_computing_publication_material 'WinGX publication routines (Farrugia, 1999)'
_computing_structure_refinement 'SHELXL97 (Sheldrick, 1997)'
_computing_structure_solution 'SHELXS97 (Sheldrick, 1997)'
_diffrn_measured_fraction_theta_full 0.996
_diffrn_measured_fraction_theta_max 0.996
_diffrn_measurement_device '95mm CCD camera on\k-goniostat'
_diffrn_measurement_device_type KappaCCD
_diffrn_measurement_method '\f and \w scans'
_diffrn_radiation_type MoK\a
_diffrn_radiation_wavelength 0.71073
_diffrn_reflns_av_R_equivalents 0.0229
_diffrn_reflns_limit_h_max 22
_diffrn_reflns_limit_h_min -21
_diffrn_reflns_limit_k_max 5
_diffrn_reflns_limit_k_min -4
_diffrn_reflns_limit_l_max 20
_diffrn_reflns_limit_l_min -21
_diffrn_reflns_number 4114
_diffrn_reflns_theta_full 27.51
_diffrn_reflns_theta_max 27.51
_diffrn_reflns_theta_min 2.51
_diffrn_standards_decay_% none
_diffrn_standards_number 0
_exptl_absorpt_coefficient_mu 0.119
_exptl_absorpt_correction_type none
_exptl_crystal_colour 'light yellow'
_exptl_crystal_density_diffrn 1.53
_exptl_crystal_density_method 'not measured'
_exptl_crystal_description prism
_exptl_crystal_F_000 512
_exptl_crystal_size_max 0.28
_exptl_crystal_size_mid 0.16
_exptl_crystal_size_min 0.05
_refine_diff_density_max 0.232
_refine_diff_density_min -0.3
_refine_ls_extinction_method none
_refine_ls_goodness_of_fit_ref 1.044
_refine_ls_hydrogen_treatment refall
_refine_ls_matrix_type full
_refine_ls_number_parameters 197
_refine_ls_number_reflns 2450
_refine_ls_number_restraints 0
_refine_ls_restrained_S_all 1.044
_refine_ls_R_factor_gt 0.0441
_refine_ls_shift/su_max 0
_refine_ls_structure_factor_coef Fsqd
_refine_ls_weighting_details 'calc w = 1/[\s^2^(Fo^2^)+(0.0713P)^2^+0.1752P] where P = (Fo^2^+2Fc^2^)/3'
_refine_ls_weighting_scheme calc
_refine_ls_wR_factor_ref 0.1236
_reflns_number_gt 1841
_reflns_number_total 2450
_reflns_threshold_expression >2sigma(I)
_cod_data_source_file ac6055.cif
_cod_data_source_block I
_cod_original_sg_symbol_H-M 'P 21/c'
_cod_database_code 2202274
_cod_database_fobs_code 2202274

loop_
_symmetry_equiv_pos_as_xyz
'x, y, z'
'-x, y+1/2, -z+1/2'
'-x, -y, -z'
'x, -y-1/2, z-1/2'

loop_
_atom_site_label
_atom_site_fract_x
_atom_site_fract_y
_atom_site_fract_z
_atom_site_U_iso_or_equiv
_atom_site_adp_type
_atom_site_calc_flag
_atom_site_refinement_flags
_atom_site_occupancy
_atom_site_disorder_assembly
_atom_site_disorder_group
_atom_site_type_symbol
O1 0.25821(7) -0.3321(2) 0.15311(7) 0.0290(3) Uani d . 1 . . O
O2 0.08783(6) -1.0025(3) 0.24125(7) 0.0324(3) Uani d . 1 . . O
O3 0.33339(8) 0.0004(2) 0.11387(8) 0.0366(3) Uani d . 1 . . O
O4 0.09680(7) -0.6081(3) 0.10486(7) 0.0350(3) Uani d . 1 . . O
O5 0.39331(6) -0.8340(2) 0.44430(7) 0.0268(3) Uani d . 1 . . O
C1 0.33592(11) -0.1792(3) 0.17207(10) 0.0288(3) Uani d . 1 . . C
C2 0.41263(10) -0.2493(3) 0.25869(11) 0.0283(3) Uani d . 1 . . C
C3 0.40727(9) -0.4432(3) 0.31994(10) 0.0249(3) Uani d . 1 . . C
C4 0.32509(9) -0.5916(3) 0.30127(9) 0.0231(3) Uani d . 1 . . C
C5 0.31677(9) -0.7921(3) 0.36502(9) 0.0231(3) Uani d . 1 . . C
C6 0.23412(9) -0.9258(3) 0.34167(9) 0.0239(3) Uani d . 1 . . C
C7 0.16400(9) -0.8570(3) 0.25405(10) 0.0268(3) Uani d . 1 . . C
C8 0.16904(9) -0.6663(3) 0.18827(10) 0.0271(3) Uani d . 1 . . C
C9 0.25149(9) -0.5312(3) 0.21538(10) 0.0248(3) Uani d . 1 . . C
C10 0.19474(10) -1.1281(4) 0.38392(11) 0.0289(3) Uani d . 1 . . C
C11 0.10984(10) -1.1639(4) 0.32247(11) 0.0336(4) Uani d . 1 . . C
C12 0.39212(10) -1.0369(4) 0.51305(10) 0.0271(3) Uani d . 1 . . C
C13 0.09892(11) -0.7760(4) 0.02912(11) 0.0371(4) Uani d . 1 . . C
H12A 0.3524(14) -0.951(5) 0.5385(13) 0.056 Uiso d . 1 . . H
H12B 0.4561(14) -1.050(5) 0.5612(13) 0.056 Uiso d . 1 . . H
H12C 0.3734(13) -1.249(5) 0.4877(13) 0.056 Uiso d . 1 . . H
H13A 0.1549(14) -0.721(5) 0.0262(13) 0.056 Uiso d . 1 . . H
H13B 0.0463(14) -0.713(5) -0.0271(14) 0.056 Uiso d . 1 . . H
H13C 0.0966(13) -1.003(6) 0.0418(13) 0.056 Uiso d . 1 . . H
H3 0.4575(11) -0.486(4) 0.3790(11) 0.028(4) Uiso d . 1 . . H
H2 0.4666(12) -0.144(4) 0.2690(11) 0.034(4) Uiso d . 1 . . H
H11 0.0613(11) -1.279(4) 0.3229(11) 0.032(4) Uiso d . 1 . . H
H10 0.2229(11) -1.225(4) 0.4447(12) 0.035(4) Uiso d . 1 . . H

loop_
_atom_site_aniso_label
_atom_site_aniso_U_11
_atom_site_aniso_U_22
_atom_site_aniso_U_33
_atom_site_aniso_U_12
_atom_site_aniso_U_13
_atom_site_aniso_U_23
O1 0.0350(6) 0.0248(5) 0.0288(5) 0.0057(4) 0.0159(5) 0.0061(4)
O2 0.0219(5) 0.0350(6) 0.0388(6) -0.0003(4) 0.0127(4) 0.0017(5)
O3 0.0556(7) 0.0274(6) 0.0362(6) 0.0048(5) 0.0292(5) 0.0063(5)
O4 0.0284(5) 0.0386(6) 0.0300(6) 0.0096(5) 0.0065(4) 0.0029(5)
O5 0.0241(5) 0.0284(6) 0.0247(5) -0.0007(4) 0.0084(4) 0.0040(4)
C1 0.0405(8) 0.0210(7) 0.0331(8) 0.0032(6) 0.0239(7) -0.0006(6)
C2 0.0334(8) 0.0228(7) 0.0352(8) -0.0001(6) 0.0213(7) -0.0009(6)
C3 0.0266(7) 0.0213(7) 0.0290(7) 0.0032(6) 0.0146(6) -0.0012(6)
C4 0.0250(7) 0.0204(7) 0.0255(7) 0.0041(5) 0.0129(6) 0.0005(6)
C5 0.0224(6) 0.0206(7) 0.0256(7) 0.0036(5) 0.0105(6) -0.0010(6)
C6 0.0241(7) 0.0208(7) 0.0278(7) 0.0036(6) 0.0126(6) 0.0004(6)
C7 0.0222(7) 0.0250(7) 0.0338(8) 0.0025(6) 0.0134(6) -0.0018(6)
C8 0.0241(7) 0.0278(8) 0.0256(7) 0.0081(6) 0.0082(6) 0.0023(6)
C9 0.0304(7) 0.0209(7) 0.0260(7) 0.0059(6) 0.0155(6) 0.0026(6)
C10 0.0292(7) 0.0272(8) 0.0337(8) -0.0004(6) 0.0173(6) 0.0013(6)
C11 0.0289(7) 0.0354(9) 0.0398(8) -0.0015(7) 0.0186(7) 0.0019(7)
C12 0.0314(8) 0.0244(7) 0.0248(7) 0.0012(6) 0.0122(6) 0.0029(6)
C13 0.0330(9) 0.0427(10) 0.0291(8) 0.0024(8) 0.0085(7) 0.0015(7)

loop_
_atom_type_symbol
_atom_type_description
_atom_type_scat_dispersion_real
_atom_type_scat_dispersion_imag
_atom_type_scat_source
O O 0.0106 0.0060 'International Tables Vol C Tables 4.2.6.8 and 6.1.1.4'
N N 0.0061 0.0033 'International Tables Vol C Tables 4.2.6.8 and 6.1.1.4'
C C 0.0033 0.0016 'International Tables Vol C Tables 4.2.6.8 and 6.1.1.4'
H H 0.0000 0.0000 'International Tables Vol C Tables 4.2.6.8 and 6.1.1.4'

loop_
_geom_angle_atom_site_label_1
_geom_angle_atom_site_label_2
_geom_angle_atom_site_label_3
_geom_angle
C9 O1 C1 122.16(11)
C7 O2 C11 105.49(11)
C8 O4 C13 112.89(11)
C5 O5 C12 118.37(11)
O3 C1 O1 116.64(14)
O3 C1 C2 126.23(14)
O1 C1 C2 117.13(12)
C3 C2 C1 121.37(14)
C3 C2 H2 123.4(10)
C1 C2 H2 115.2(10)
C2 C3 C4 121.06(14)
C2 C3 H3 122.2(10)
C4 C3 H3 116.7(10)
C9 C4 C5 120.26(13)
C9 C4 C3 117.27(13)
C5 C4 C3 122.48(13)
O5 C5 C6 127.08(12)
O5 C5 C4 114.05(12)
C6 C5 C4 118.87(12)
C5 C6 C7 117.50(13)
C5 C6 C10 137.99(13)
C7 C6 C10 104.50(12)
O2 C7 C8 123.24(13)
O2 C7 C6 110.85(12)
C8 C7 C6 125.91(13)
O4 C8 C7 122.09(13)
O4 C8 C9 123.19(13)
C7 C8 C9 114.68(13)
O1 C9 C8 116.35(12)
O1 C9 C4 120.91(13)
C8 C9 C4 122.74(13)
C11 C10 C6 106.74(14)
C11 C10 H10 124.6(10)
C6 C10 H10 128.7(10)
C10 C11 O2 112.42(14)
C10 C11 H11 133.3(10)
O2 C11 H11 114.3(10)
O5 C12 H12A 109.8(12)
O5 C12 H12B 104.3(12)
H12A C12 H12B 112.6(16)
O5 C12 H12C 111.4(11)
H12A C12 H12C 111.6(17)
H12B C12 H12C 106.9(17)
O4 C13 H13A 108.2(12)
O4 C13 H13B 106.6(12)
H13A C13 H13B 111.5(16)
O4 C13 H13C 107.7(11)
H13A C13 H13C 111.6(17)
H13B C13 H13C 111.1(17)

loop_
_geom_bond_atom_site_label_1
_geom_bond_atom_site_label_2
_geom_bond_site_symmetry_2
_geom_bond_distance
_geom_bond_publ_flag
O1 C9 . 1.3781(17) ?
O1 C1 . 1.3789(19) ?
O2 C7 . 1.3658(17) ?
O2 C11 . 1.3888(19) ?
O3 C1 . 1.2145(18) ?
O4 C8 . 1.3721(17) ?
O4 C13 . 1.447(2) ?
O5 C5 . 1.3590(16) ?
O5 C12 . 1.4336(17) ?
C1 C2 . 1.446(2) ?
C2 C3 . 1.341(2) ?
C2 H2 . 0.966(18) ?
C3 C4 . 1.436(2) ?
C3 H3 . 0.967(16) ?
C4 C9 . 1.4072(19) ?
C4 C5 . 1.412(2) ?
C5 C6 . 1.3993(19) ?
C6 C7 . 1.4078(19) ?
C6 C10 . 1.455(2) ?
C7 C8 . 1.388(2) ?
C8 C9 . 1.389(2) ?
C10 C11 . 1.333(2) ?
C10 H10 . 0.976(18) ?
C11 H11 . 0.966(18) ?
C12 H12A . 1.01(2) ?
C12 H12B . 1.01(2) ?
C12 H12C . 1.00(2) ?
C13 H13A . 1.00(2) ?
C13 H13B . 0.98(2) ?
C13 H13C . 1.02(2) ?

loop_
_geom_hbond_atom_site_label_D
_geom_hbond_atom_site_label_H
_geom_hbond_atom_site_label_A
_geom_hbond_site_symmetry_A
_geom_hbond_distance_DH
_geom_hbond_distance_HA
_geom_hbond_distance_DA
_geom_hbond_angle_DHA
C12 H12B O5 3_636 1.01(2) 2.64(2) 3.4200(10) 134.2(14)
C13 H13B O4 3_545 0.98(2) 2.58(2) 3.455(2) 149.4(16)
C12 H12A O3 4_556 1.01(2) 2.41(2) 3.2640(10) 141.3(16)
C12 H12C O3 4_546 1.00(2) 2.67(2) 3.0430(10) 102.0(13)
C11 H11 O2 2_545 0.960(10) 2.450(10) 3.3600(10) 156.7(13)

loop_
_geom_torsion_atom_site_label_1
_geom_torsion_atom_site_label_2
_geom_torsion_atom_site_label_3
_geom_torsion_atom_site_label_4
_geom_torsion
C9 O1 C1 O3 -177.04(12)
C9 O1 C1 C2 3.43(19)
O3 C1 C2 C3 177.32(14)
O1 C1 C2 C3 -3.2(2)
C1 C2 C3 C4 0.7(2)
C2 C3 C4 C9 1.7(2)
C2 C3 C4 C5 -178.70(13)
C12 O5 C5 C6 0.3(2)
C12 O5 C5 C4 -179.20(11)
C9 C4 C5 O5 178.82(12)
C3 C4 C5 O5 -0.82(19)
C9 C4 C5 C6 -0.8(2)
C3 C4 C5 C6 179.60(12)
O5 C5 C6 C7 -178.03(13)
C4 C5 C6 C7 1.49(19)
O5 C5 C6 C10 3.0(3)
C4 C5 C6 C10 -177.52(16)
C11 O2 C7 C8 -178.94(14)
C11 O2 C7 C6 0.55(15)
C5 C6 C7 O2 -179.81(12)
C10 C6 C7 O2 -0.50(15)
C5 C6 C7 C8 -0.3(2)
C10 C6 C7 C8 178.98(14)
C13 O4 C8 C7 -103.24(16)
C13 O4 C8 C9 79.52(18)
O2 C7 C8 O4 0.4(2)
C6 C7 C8 O4 -179.00(13)
O2 C7 C8 C9 177.88(12)
C6 C7 C8 C9 -1.5(2)
C1 O1 C9 C8 178.98(12)
C1 O1 C9 C4 -1.16(19)
O4 C8 C9 O1 -0.4(2)
C7 C8 C9 O1 -177.84(12)
O4 C8 C9 C4 179.73(12)
C7 C8 C9 C4 2.3(2)
C5 C4 C9 O1 178.89(12)
C3 C4 C9 O1 -1.45(19)
C5 C4 C9 C8 -1.3(2)
C3 C4 C9 C8 178.39(13)
C5 C6 C10 C11 179.33(17)
C7 C6 C10 C11 0.24(16)
C6 C10 C11 O2 0.09(18)
C7 O2 C11 C10 -0.40(17)
O1 O2 O4 O5 2.02(5)
O2 O4 O5 C1 -177.46(5)
O4 O5 C1 C2 -177.19(11)
O5 C1 C2 C3 0.57(9)
C1 C2 C3 C4 0.7(2)
C2 C3 C4 C5 -178.70(13)
C3 C4 C5 C6 179.60(12)
C4 C5 C6 C7 1.49(19)
C5 C6 C7 C8 -0.3(2)
C6 C7 C8 C9 -1.5(2)
C7 C8 C9 C10 -0.14(9)
C8 C9 C10 C11 -1.91(12)
C9 C10 C11 C12 27.4(17)

loop_
_cod_related_entry_id
_cod_related_entry_database
_cod_related_entry_code
1 ChemSpider 61391
